data_1568535
loop_
_publ_author_name
'Rothbaum, Jacob O.'
'Motta, Alessandro'
'Kratish, Yosi'
'Marks, Tobin J.'

_publ_section_title
;
 Mechanistic study of homoleptic trisamidolanthanide-catalyzed aldehyde
 and ketone hydroboration. Chemically non-innocent ligand participation.
;
_journal_issue 12
_journal_name_full 'Chemical science'
_journal_page_first 3247
_journal_page_last 3256
_journal_paper_doi 10.1039/d2sc06442a
_journal_volume 14
_journal_year 2023
_chemical_formula_moiety 'C48 H132 B6 La2 N4 O8 Si8, C7 H8'
_chemical_formula_sum 'C55 H140 B6 La2 N4 O8 Si8'
_chemical_formula_weight 1553.10
_space_group_crystal_system monoclinic
_space_group_IT_number 9
_space_group_name_Hall 'C -2yc'
_space_group_name_H-M_alt 'C 1 c 1'
_atom_sites_solution_hydrogens mixed
_atom_sites_solution_primary dual
_audit_creation_date 2022-04-27
_audit_creation_method
;
Olex2 1.5
(compiled 2022.04.07 svn.rca3783a0 for OlexSys, GUI svn.r6498)
;
_audit_update_record
;
2022-08-10 deposited with the CCDC.	2023-02-24 downloaded from the CCDC.
;
_cell_angle_alpha 90
_cell_angle_beta 123.939(4)
_cell_angle_gamma 90
_cell_formula_units_Z 4
_cell_length_a 27.6404(7)
_cell_length_b 15.2264(3)
_cell_length_c 24.7520(7)
_cell_measurement_reflns_used 51282
_cell_measurement_temperature 100.00(10)
_cell_measurement_theta_max 28.2810
_cell_measurement_theta_min 2.1060
_cell_volume 8642.5(5)
_computing_cell_refinement 'CrysAlisPro 1.171.41.119a (Rigaku OD, 2021)'
_computing_data_collection 'CrysAlisPro 1.171.41.119a (Rigaku OD, 2021)'
_computing_data_reduction 'CrysAlisPro 1.171.41.119a (Rigaku OD, 2021)'
_computing_molecular_graphics 'Olex2 1.5 (Dolomanov et al., 2009)'
_computing_publication_material 'Olex2 1.5 (Dolomanov et al., 2009)'
_computing_structure_refinement 'XL  (Sheldrick, 2008)'
_computing_structure_solution 'SHELXT  (Sheldrick, 2015)'
_diffrn_ambient_environment N~2~
_diffrn_ambient_temperature 100.00(10)
_diffrn_detector 'Hybrid Pixel Array Detector'
_diffrn_detector_area_resol_mean 10.0000
_diffrn_detector_type HyPix
_diffrn_measured_fraction_theta_full 0.999
_diffrn_measured_fraction_theta_max 0.998
_diffrn_measurement_details
;
List of Runs (angles in degrees, time in seconds):

  # Type    Start    End  Width  t~exp~   \w     \q     \k     \f   Frames
#--------------------------------------------------------------------------
  1  \w    -58.00  34.00   0.50   26.00    --   13.12 -73.00 -63.00  184
  2  \w     -1.00  74.00   0.50   26.00    --   13.12  73.00  65.00  150
  3  \w    -79.00 -22.00   0.50   26.00    --  -13.59 -73.00 -63.00  114
  4  \w    -34.00  54.00   0.50   26.00    --  -13.59  73.00  65.00  176
  5  \w    -16.00  47.00   0.50   26.00    --   13.12 -99.00-150.00  126
  6  \w     16.00  47.00   0.50   26.00    --   13.12 -99.00 120.00   62
  7  \w      2.00  47.00   0.50   26.00    --   13.12 -99.00 -90.00   90
  8  \w     -3.00  37.00   0.50   26.00    --   13.12  77.00 -90.00   80
  9  \w     54.00  80.00   0.50   26.00    --   13.12  77.00 -90.00   52
 10  \w      4.00  73.00   0.50   26.00    --   13.12  57.00-150.00  138
 11  \w     -7.00  80.00   0.50   26.00    --   13.12  77.00  90.00  174
 12  \w    -20.00  47.00   0.50   26.00    --   13.12 -99.00-180.00  134
 13  \w     37.00  64.00   0.50   26.00    --   13.12-131.00 -25.74   54
 14  \w    -16.00  47.00   0.50   26.00    --   13.12 -99.00  60.00  126
 15  \w    -23.00  12.00   0.50   26.00    --   13.12 -99.00 120.00   70
 16  \w    -86.00  -6.00   0.50   26.00    --  -13.59 -37.00 150.00  160
 17  \w    -53.00  -5.00   0.50   26.00    --  -13.59 110.00 -85.21   96
 18  \w    -66.00 -22.00   0.50   26.00    --  -13.59 -77.00   0.00   88
;
_diffrn_measurement_device 'four-circle diffractometer'
_diffrn_measurement_device_type 'XtaLAB Synergy, Single source at offset/far, HyPix'
_diffrn_measurement_method '\w scans'
_diffrn_orient_matrix_type 'CrysAlisPro convention (1999,Acta A55,543-557)'
_diffrn_orient_matrix_UB_11 -0.0246585966
_diffrn_orient_matrix_UB_12 -0.0120611896
_diffrn_orient_matrix_UB_13 0.0002661671
_diffrn_orient_matrix_UB_21 -0.0005187295
_diffrn_orient_matrix_UB_22 -0.0416137360
_diffrn_orient_matrix_UB_23 -0.0131987008
_diffrn_orient_matrix_UB_31 0.0186779339
_diffrn_orient_matrix_UB_32 -0.0170926663
_diffrn_orient_matrix_UB_33 0.0319105066
_diffrn_radiation_monochromator mirror
_diffrn_radiation_probe x-ray
_diffrn_radiation_type 'Mo K\a'
_diffrn_radiation_wavelength 0.71073
_diffrn_reflns_av_R_equivalents 0.0684
_diffrn_reflns_av_unetI/netI 0.0508
_diffrn_reflns_Laue_measured_fraction_full 0.999
_diffrn_reflns_Laue_measured_fraction_max 0.998
_diffrn_reflns_limit_h_max 36
_diffrn_reflns_limit_h_min -36
_diffrn_reflns_limit_k_max 20
_diffrn_reflns_limit_k_min -20
_diffrn_reflns_limit_l_max 33
_diffrn_reflns_limit_l_min -33
_diffrn_reflns_number 139797
_diffrn_reflns_point_group_measured_fraction_full 0.999
_diffrn_reflns_point_group_measured_fraction_max 0.998
_diffrn_reflns_theta_full 25.242
_diffrn_reflns_theta_max 28.337
_diffrn_reflns_theta_min 2.132
_diffrn_source 'micro-focus sealed X-ray tube'
_diffrn_source_type 'PhotonJet (Mo) X-ray Source'
_exptl_absorpt_coefficient_mu 1.128
_exptl_absorpt_correction_T_max 1.000
_exptl_absorpt_correction_T_min 0.877
_exptl_absorpt_correction_type gaussian
_exptl_absorpt_process_details
;
CrysAlisPro 1.171.41.119a (Rigaku Oxford Diffraction, 2021)
Numerical absorption correction based on gaussian integration over
a multifaceted crystal model
Empirical absorption correction using spherical harmonics,
implemented in SCALE3 ABSPACK scaling algorithm.
;
_exptl_crystal_colour colourless
_exptl_crystal_colour_primary colourless
_exptl_crystal_density_diffrn 1.194
_exptl_crystal_description plate
_exptl_crystal_F_000 3272
_exptl_crystal_recrystallization_method 'The material was recrystallised from --- by as supplied'
_exptl_crystal_size_max 0.133
_exptl_crystal_size_mid 0.127
_exptl_crystal_size_min 0.058
_refine_diff_density_max 1.758
_refine_diff_density_min -0.766
_refine_diff_density_rms 0.104
_refine_ls_abs_structure_details
;
 Flack x determined using 7712 quotients [(I+)-(I-)]/[(I+)+(I-)]
 (Parsons, Flack and Wagner, Acta Cryst. B69 (2013) 249-259).
;
_refine_ls_abs_structure_Flack 0.507(7)
_refine_ls_extinction_method none
_refine_ls_goodness_of_fit_ref 1.039
_refine_ls_hydrogen_treatment mixed
_refine_ls_matrix_type full
_refine_ls_number_parameters 810
_refine_ls_number_reflns 21472
_refine_ls_number_restraints 835
_refine_ls_restrained_S_all 1.046
_refine_ls_R_factor_all 0.0673
_refine_ls_R_factor_gt 0.0536
_refine_ls_shift/su_max 0.002
_refine_ls_shift/su_mean 0.000
_refine_ls_structure_factor_coef Fsqd
_refine_ls_weighting_details 'w=1/[\s^2^(Fo^2^)+(0.0916P)^2^+2.8029P] where P=(Fo^2^+2Fc^2^)/3'
_refine_ls_weighting_scheme calc
_refine_ls_wR_factor_gt 0.1334
_refine_ls_wR_factor_ref 0.1415
_reflns_Friedel_coverage 0.998
_reflns_Friedel_fraction_full 0.999
_reflns_Friedel_fraction_max 0.997
_reflns_number_gt 18147
_reflns_number_total 21472
_reflns_threshold_expression 'I > 2\s(I)'
_cod_data_source_file d2sc06442a2.cif
_cod_data_source_block cx2506a
_cod_depositor_comments 'Adding full bibliography for 1568533--1568535.cif.'
_cod_database_code 1568535
_shelx_shelxl_version_number 2017/1
_chemical_oxdiff_formula C62H46B2La2NO7Si8
_shelx_space_group_comment
;
The symmetry employed for this shelxl refinement is uniquely defined
by the following loop, which should always be used as a source of
symmetry information in preference to the above space-group names.
They are only intended as comments.
;
_olex2_refinement_description
;
1. Twinned data refinement
 Scales: 0.5180(16)
 0.4820(16)
2. Fixed Uiso
 At 1.2 times of:
  All C(H) groups
 At 1.5 times of:
  All B(H,H,H) groups, All C(H,H,H) groups
3. Restrained distances
 C9-C7 = C7-C10 = C8-C11 = C8-C12 = C5-C2 = C6-C2 = C3-C1 = C4-C1
 1.54 with sigma of 0.02
 B3-H3D = B3-H3E = B3-H3F
 1 with sigma of 0.01
 B5-H5F = B5-H5E = B5-H5D
 1 with sigma of 0.01
 B4-H4D
 1 with sigma of 0.01
 B4-H4E
 1 with sigma of 0.01
 B6-H6E = B6-H6F = B6-H6D
 1 with sigma of 0.01
 B4-H4F
 1 with sigma of 0.01
 La2-H6F \\sim La2-H6D \\sim La2-H6E \\sim La2-H5D \\sim La2-H5F \\sim La2-H5E
\\sim La1-H3F \\sim La1-H3E
 \\sim La1-H3D
 with sigma of 0.01
 B5-H5D \\sim B5-H5E \\sim B5-H5F
 with sigma of 0.01
 H5D-H5F \\sim H5F-H5E \\sim H5E-H5D
 with sigma of 0.02
 H6D-H6E \\sim H6D-H6F \\sim H6E-H6F
 with sigma of 0.02
 H3D-H3E \\sim H3D-H3F \\sim H3E-H3F
 with sigma of 0.02
 B4-H4D \\sim B4-H4E \\sim B4-H4F
 with sigma of 0.02
 C53-C52 \\sim C52-C51 \\sim C51-C50 \\sim C50-C49 \\sim C54-C49 \\sim C54-C53
 with sigma of 0.01
 La1-H4F \\sim La1-H4E \\sim La1-H4D \\sim La1-H3D \\sim La1-H3E \\sim La1-H3F
 with sigma of 0.01
 C6-C3 \\sim C4-C5 \\sim C16-C18 \\sim C17-C15
 with sigma of 0.01
 H4D-H4F \\sim H4E-H4F \\sim H4D-H4E
 with sigma of 0.04
4. Rigid body (RIGU) restrains
 All non-hydrogen atoms
 with sigma for 1-2 distances of 0.001 and sigma for 1-3 distances of 0.001
5.a Me refined with riding coordinates:
 C4(H4A,H4B,H4C), C9(H9A,H9B,H9C), C10(H10A,H10B,H10C), C12(H12A,H12B,H12C),
 C16(H16A,H16B,H16C), C25(H25A,H25B,H25C), C26(H26A,H26B,H26C), C27(H27A,H27B,
 H27C), C30(H30A,H30B,H30C), C31(H31A,H31B,H31C), C32(H32A,H32B,H32C), C33(H33A,
 H33B,H33C), C35(H35A,H35B,H35C), C40(H40A,H40B,H40C), C41(H41A,H41B,H41C),
 C42(H42A,H42B,H42C)
5.b Aromatic/amide H refined with riding coordinates:
 C50(H50), C51(H51), C52(H52), C53(H53), C54(H54)
5.c Idealised Me refined as rotating group:
 C3(H3A,H3B,H3C), C5(H5A,H5B,H5C), C6(H6A,H6B,H6C), C11(H11A,H11B,H11C),
 C15(H15A,H15B,H15C), C17(H17A,H17B,H17C), C18(H18A,H18B,H18C), C21(H21A,H21B,
 H21C), C22(H22A,H22B,H22C), C28(H28A,H28B,H28C), C29(H29A,H29B,H29C), C34(H34A,
 H34B,H34C), C36(H36A,H36B,H36C), C37(H37A,H37B,H37C), C38(H38A,H38B,H38C),
 C39(H39A,H39B,H39C), C43(H43A,H43B,H43C), C44(H44A,H44B,H44C), C45(H45A,H45B,
 H45C), C46(H46A,H46B,H46C), C47(H47A,H47B,H47C), C48(H48A,H48B,H48C), C55(H55A,
 H55B,H55C), C24(H24A,H24B,H24C), C23(H23A,H23B,H23C)
;
_olex2_date_sample_data_collection 2021-10-25
_olex2_date_sample_submission 2021-10-25
_olex2_exptl_crystal_mounting_method 'The crystal was mounted on a MITIGEN holder in paratone oil'
_olex2_submission_original_sample_id cx2506a
_olex2_submission_special_instructions 'No special instructions were received'
_oxdiff_exptl_absorpt_empirical_details
;
Empirical correction (ABSPACK) includes:
- Absorption correction using spherical harmonics
- Frame scaling
;
_oxdiff_exptl_absorpt_empirical_full_max 1.173
_oxdiff_exptl_absorpt_empirical_full_min 0.865

loop_
_space_group_symop_operation_xyz
'x, y, z'
'x, -y, z+1/2'
'x+1/2, y+1/2, z'
'x+1/2, -y+1/2, z+1/2'

loop_
_atom_site_label
_atom_site_type_symbol
_atom_site_fract_x
_atom_site_fract_y
_atom_site_fract_z
_atom_site_U_iso_or_equiv
_atom_site_adp_type
_atom_site_occupancy
_atom_site_site_symmetry_order
_atom_site_calc_flag
_atom_site_refinement_flags_posn
_atom_site_refinement_flags_adp
_atom_site_refinement_flags_occupancy
_atom_site_disorder_assembly
_atom_site_disorder_group
La1 La 0.74339(2) 0.50994(3) 0.51091(3) 0.0366(2) Uani 1 1 d D . . . .
La2 La 0.71227(2) 0.76088(3) 0.51245(4) 0.0366(2) Uani 1 1 d D . . . .
Si1 Si 0.8646(2) 0.4248(5) 0.7583(3) 0.0829(18) Uani 1 1 d . . . . .
Si2 Si 0.7623(3) 0.2975(5) 0.6856(3) 0.0805(15) Uani 1 1 d . . . . .
Si3 Si 0.5947(3) 0.3017(5) 0.3319(4) 0.104(2) Uani 1 1 d . . . . .
Si4 Si 0.6284(2) 0.4527(5) 0.2668(3) 0.0796(15) Uani 1 1 d . . . . .
Si5 Si 0.57811(18) 0.8836(3) 0.2699(2) 0.0596(9) Uani 1 1 d . . . . .
Si6 Si 0.6996(2) 0.9593(4) 0.3363(3) 0.0658(13) Uani 1 1 d . . . . .
Si7 Si 0.8759(2) 0.9540(4) 0.6942(3) 0.0695(14) Uani 1 1 d . . . . .
Si8 Si 0.8399(2) 0.8283(4) 0.7626(2) 0.0584(10) Uani 1 1 d . . . . .
O1 O 0.7719(4) 0.6569(5) 0.5045(7) 0.054(2) Uani 1 1 d . . . . .
O2 O 0.6783(4) 0.6143(5) 0.5105(7) 0.053(2) Uani 1 1 d . . . . .
O3 O 0.8370(5) 0.5274(6) 0.5143(7) 0.053(2) Uani 1 1 d . . . . .
O4 O 0.9058(7) 0.4173(8) 0.5242(11) 0.101(5) Uani 1 1 d . . . . .
O5 O 0.8227(4) 0.3821(5) 0.5143(6) 0.0473(18) Uani 1 1 d . . . . .
O6 O 0.6209(5) 0.7430(6) 0.5139(9) 0.058(3) Uani 1 1 d . . . . .
O7 O 0.5595(6) 0.8564(7) 0.5180(12) 0.100(4) Uani 1 1 d . . . . .
O8 O 0.6380(4) 0.8878(5) 0.5145(5) 0.0409(15) Uani 1 1 d . . . . .
N1 N 0.8050(7) 0.3850(11) 0.6885(7) 0.062(3) Uani 1 1 d . . . . .
N2 N 0.6299(6) 0.3895(13) 0.3289(8) 0.078(3) Uani 1 1 d . . . . .
N3 N 0.6486(6) 0.8967(11) 0.3383(7) 0.062(3) Uani 1 1 d . . . . .
N4 N 0.8306(6) 0.8777(10) 0.6940(7) 0.057(2) Uani 1 1 d . . . . .
C1 C 0.8385(5) 0.6691(9) 0.5364(7) 0.048(2) Uani 1 1 d D . . . .
C2 C 0.8485(6) 0.6153(10) 0.4950(8) 0.060(2) Uani 1 1 d D . . . .
C3 C 0.8354(8) 0.7696(8) 0.5133(11) 0.065(4) Uani 1 1 d D . . . .
H3A H 0.872999 0.786025 0.520849 0.097 Uiso 1 1 calc R U . . .
H3B H 0.826678 0.808644 0.538285 0.097 Uiso 1 1 calc R U . . .
H3C H 0.804708 0.774950 0.466826 0.097 Uiso 1 1 calc R U . . .
C4 C 0.8904(8) 0.6467(14) 0.6062(7) 0.092(6) Uani 1 1 d D . . . .
H4A H 0.887111 0.680467 0.637748 0.138 Uiso 1 1 calc R U . . .
H4B H 0.889873 0.583777 0.614253 0.138 Uiso 1 1 calc R U . . .
H4C H 0.927017 0.661598 0.610871 0.138 Uiso 1 1 calc R U . . .
C5 C 0.9111(7) 0.6170(10) 0.5116(10) 0.065(4) Uani 1 1 d D . . . .
H5A H 0.938578 0.600720 0.557369 0.098 Uiso 1 1 calc R U . . .
H5B H 0.920263 0.676190 0.504274 0.098 Uiso 1 1 calc R U . . .
H5C H 0.914431 0.575125 0.483732 0.098 Uiso 1 1 calc R U . . .
C6 C 0.7959(9) 0.6413(13) 0.4191(8) 0.076(4) Uani 1 1 d D . . . .
H6A H 0.762057 0.663225 0.417983 0.115 Uiso 1 1 calc R U . . .
H6B H 0.784745 0.589055 0.391427 0.115 Uiso 1 1 calc R U . . .
H6C H 0.809923 0.686858 0.403078 0.115 Uiso 1 1 calc R U . . .
C7 C 0.9011(8) 0.3210(11) 0.5148(11) 0.083(3) Uani 1 1 d D . . . .
C8 C 0.8565(9) 0.2996(10) 0.5330(9) 0.076(3) Uani 1 1 d D . . . .
C9 C 0.9613(10) 0.311(2) 0.5745(13) 0.123(6) Uani 1 1 d D . . . .
H9A H 0.971860 0.248982 0.582080 0.184 Uiso 1 1 calc R U . . .
H9B H 0.988860 0.343125 0.568631 0.184 Uiso 1 1 calc R U . . .
H9C H 0.962705 0.335506 0.612083 0.184 Uiso 1 1 calc R U . . .
C10 C 0.9086(13) 0.2743(18) 0.4651(15) 0.113(7) Uani 1 1 d D . . . .
H10A H 0.903725 0.210888 0.467079 0.170 Uiso 1 1 calc R U . . .
H10B H 0.879289 0.295890 0.421290 0.170 Uiso 1 1 calc R U . . .
H10C H 0.947703 0.286260 0.475251 0.170 Uiso 1 1 calc R U . . .
C11 C 0.8841(10) 0.2919(14) 0.6072(10) 0.089(5) Uani 1 1 d D . . . .
H11A H 0.915478 0.248267 0.625960 0.134 Uiso 1 1 calc R U . . .
H11B H 0.854236 0.273633 0.614567 0.134 Uiso 1 1 calc R U . . .
H11C H 0.900014 0.349013 0.627898 0.134 Uiso 1 1 calc R U . . .
C12 C 0.8208(11) 0.2247(12) 0.5007(16) 0.106(7) Uani 1 1 d D . . . .
H12A H 0.845314 0.171922 0.514760 0.158 Uiso 1 1 calc R U . . .
H12B H 0.791950 0.218714 0.511614 0.158 Uiso 1 1 calc R U . . .
H12C H 0.800795 0.231800 0.453502 0.158 Uiso 1 1 calc R U . . .
C13 C 0.6160(5) 0.5937(9) 0.4853(7) 0.0448(18) Uani 1 1 d . . . . .
C14 C 0.6072(6) 0.6566(10) 0.5289(8) 0.054(2) Uani 1 1 d . . . . .
C15 C 0.6159(8) 0.4994(10) 0.5050(11) 0.066(4) Uani 1 1 d D . . . .
H15A H 0.651198 0.488426 0.548290 0.099 Uiso 1 1 calc R U . . .
H15B H 0.614862 0.459471 0.473389 0.099 Uiso 1 1 calc R U . . .
H15C H 0.581430 0.489436 0.506221 0.099 Uiso 1 1 calc R U . . .
C16 C 0.5667(8) 0.6227(14) 0.4141(8) 0.080(5) Uani 1 1 d D . . . .
H16A H 0.528641 0.604901 0.404559 0.120 Uiso 1 1 calc R U . . .
H16B H 0.567650 0.686650 0.410297 0.120 Uiso 1 1 calc R U . . .
H16C H 0.573219 0.594582 0.383012 0.120 Uiso 1 1 calc R U . . .
C17 C 0.6572(9) 0.6202(14) 0.6045(8) 0.076(4) Uani 1 1 d D . . . .
H17A H 0.647374 0.560329 0.609509 0.114 Uiso 1 1 calc R U . . .
H17B H 0.657670 0.658793 0.636433 0.114 Uiso 1 1 calc R U . . .
H17C H 0.695822 0.620469 0.611485 0.114 Uiso 1 1 calc R U . . .
C18 C 0.5420(7) 0.6582(9) 0.5054(9) 0.055(3) Uani 1 1 d D . . . .
H18A H 0.518897 0.687488 0.463008 0.082 Uiso 1 1 calc R U . . .
H18B H 0.538061 0.690322 0.537101 0.082 Uiso 1 1 calc R U . . .
H18C H 0.527973 0.597929 0.501442 0.082 Uiso 1 1 calc R U . . .
C19 C 0.5612(7) 0.9476(10) 0.5162(13) 0.074(3) Uani 1 1 d . . . . .
C20 C 0.6208(7) 0.9703(10) 0.5298(8) 0.057(2) Uani 1 1 d . . . . .
C21 C 0.5163(9) 0.9671(19) 0.4397(12) 0.111(6) Uani 1 1 d . . . . .
H21A H 0.479756 0.935563 0.423398 0.167 Uiso 1 1 calc R U . . .
H21B H 0.533403 0.947222 0.416120 0.167 Uiso 1 1 calc R U . . .
H21C H 0.508584 1.030285 0.432905 0.167 Uiso 1 1 calc R U . . .
C22 C 0.5474(11) 0.9851(17) 0.5598(15) 0.106(6) Uani 1 1 d . . . . .
H22A H 0.581103 0.979038 0.604904 0.159 Uiso 1 1 calc R U . . .
H22B H 0.513918 0.954133 0.554569 0.159 Uiso 1 1 calc R U . . .
H22C H 0.537836 1.047415 0.549570 0.159 Uiso 1 1 calc R U . . .
C25 C 0.9278(11) 0.359(3) 0.770(2) 0.194(14) Uani 1 1 d . . . . .
H25A H 0.964144 0.378357 0.809454 0.290 Uiso 1 1 calc R U . . .
H25B H 0.921634 0.296493 0.773301 0.290 Uiso 1 1 calc R U . . .
H25C H 0.930384 0.368167 0.732168 0.290 Uiso 1 1 calc R U . . .
C26 C 0.859(2) 0.474(3) 0.8210(15) 0.174(13) Uani 1 1 d . . . . .
H26A H 0.898156 0.492279 0.857076 0.261 Uiso 1 1 calc R U . . .
H26B H 0.833348 0.524566 0.803224 0.261 Uiso 1 1 calc R U . . .
H26C H 0.843694 0.430411 0.836759 0.261 Uiso 1 1 calc R U . . .
C27 C 0.8694(13) 0.549(2) 0.7461(13) 0.133(8) Uani 1 1 d . . . . .
H27A H 0.903455 0.573818 0.785710 0.200 Uiso 1 1 calc R U . . .
H27B H 0.873233 0.557837 0.709425 0.200 Uiso 1 1 calc R U . . .
H27C H 0.833978 0.578189 0.736920 0.200 Uiso 1 1 calc R U . . .
C28 C 0.7126(19) 0.2507(17) 0.6014(15) 0.146(11) Uani 1 1 d . . . . .
H28A H 0.717923 0.186945 0.602868 0.219 Uiso 1 1 calc R U . . .
H28B H 0.722133 0.276859 0.572243 0.219 Uiso 1 1 calc R U . . .
H28C H 0.672041 0.264066 0.585336 0.219 Uiso 1 1 calc R U . . .
C29 C 0.8178(14) 0.209(2) 0.7452(16) 0.129(9) Uani 1 1 d . . . . .
H29A H 0.824222 0.216639 0.788116 0.194 Uiso 1 1 calc R U . . .
H29B H 0.854822 0.216801 0.749086 0.194 Uiso 1 1 calc R U . . .
H29C H 0.802199 0.150635 0.728392 0.194 Uiso 1 1 calc R U . . .
C30 C 0.7139(11) 0.326(2) 0.7101(17) 0.131(8) Uani 1 1 d . . . . .
H30A H 0.691692 0.274064 0.707181 0.197 Uiso 1 1 calc R U . . .
H30B H 0.736804 0.347560 0.755039 0.197 Uiso 1 1 calc R U . . .
H30C H 0.686988 0.372056 0.681282 0.197 Uiso 1 1 calc R U . . .
C31 C 0.6502(13) 0.218(2) 0.3808(15) 0.135(8) Uani 1 1 d . . . . .
H31A H 0.631444 0.165463 0.383841 0.202 Uiso 1 1 calc R U . . .
H31B H 0.670726 0.202934 0.360120 0.202 Uiso 1 1 calc R U . . .
H31C H 0.678204 0.241167 0.424607 0.202 Uiso 1 1 calc R U . . .
C32 C 0.5627(13) 0.324(2) 0.3837(17) 0.135(7) Uani 1 1 d . . . . .
H32A H 0.542601 0.270810 0.384024 0.202 Uiso 1 1 calc R U . . .
H32B H 0.594416 0.338454 0.428342 0.202 Uiso 1 1 calc R U . . .
H32C H 0.535006 0.372536 0.364634 0.202 Uiso 1 1 calc R U . . .
C33 C 0.5337(18) 0.247(3) 0.2583(19) 0.177(14) Uani 1 1 d . . . . .
H33A H 0.519621 0.197709 0.271276 0.265 Uiso 1 1 calc R U . . .
H33B H 0.501918 0.289312 0.233113 0.265 Uiso 1 1 calc R U . . .
H33C H 0.547231 0.225625 0.231648 0.265 Uiso 1 1 calc R U . . .
C34 C 0.6186(11) 0.5856(16) 0.2689(15) 0.101(6) Uani 1 1 d . . . . .
H34A H 0.622561 0.613710 0.235866 0.151 Uiso 1 1 calc R U . . .
H34B H 0.648713 0.608371 0.312024 0.151 Uiso 1 1 calc R U . . .
H34C H 0.579995 0.598452 0.259695 0.151 Uiso 1 1 calc R U . . .
C35 C 0.6965(10) 0.430(2) 0.2723(13) 0.121(7) Uani 1 1 d . . . . .
H35A H 0.696977 0.463566 0.238871 0.181 Uiso 1 1 calc R U . . .
H35B H 0.729944 0.446828 0.315473 0.181 Uiso 1 1 calc R U . . .
H35C H 0.698773 0.367002 0.265462 0.181 Uiso 1 1 calc R U . . .
C36 C 0.5652(9) 0.4122(19) 0.1876(9) 0.096(6) Uani 1 1 d . . . . .
H36A H 0.551386 0.458935 0.154973 0.144 Uiso 1 1 calc R U . . .
H36B H 0.533748 0.395085 0.192664 0.144 Uiso 1 1 calc R U . . .
H36C H 0.577131 0.361330 0.173521 0.144 Uiso 1 1 calc R U . . .
C37 C 0.5349(7) 0.8099(13) 0.2845(8) 0.073(4) Uani 1 1 d . . . . .
H37A H 0.543496 0.748919 0.279951 0.109 Uiso 1 1 calc R U . . .
H37B H 0.493340 0.821698 0.252759 0.109 Uiso 1 1 calc R U . . .
H37C H 0.544444 0.819173 0.328623 0.109 Uiso 1 1 calc R U . . .
C38 C 0.5749(9) 0.8347(13) 0.1992(8) 0.074(4) Uani 1 1 d . . . . .
H38A H 0.590812 0.876548 0.182788 0.111 Uiso 1 1 calc R U . . .
H38B H 0.534339 0.821374 0.164638 0.111 Uiso 1 1 calc R U . . .
H38C H 0.598006 0.780575 0.212774 0.111 Uiso 1 1 calc R U . . .
C39 C 0.5369(9) 0.9913(12) 0.2384(10) 0.077(4) Uani 1 1 d . . . . .
H39A H 0.542720 1.025998 0.274937 0.115 Uiso 1 1 calc R U . . .
H39B H 0.495178 0.979294 0.207682 0.115 Uiso 1 1 calc R U . . .
H39C H 0.551369 1.024294 0.216182 0.115 Uiso 1 1 calc R U . . .
C40 C 0.6669(12) 1.038(2) 0.2639(14) 0.125(9) Uani 1 1 d . . . . .
H40A H 0.698268 1.071462 0.265924 0.187 Uiso 1 1 calc R U . . .
H40B H 0.645402 1.004717 0.223184 0.187 Uiso 1 1 calc R U . . .
H40C H 0.640291 1.079047 0.265463 0.187 Uiso 1 1 calc R U . . .
C41 C 0.7401(18) 1.031(2) 0.4080(14) 0.167(13) Uani 1 1 d . . . . .
H41A H 0.768628 1.065982 0.405358 0.250 Uiso 1 1 calc R U . . .
H41B H 0.712800 1.071134 0.409216 0.250 Uiso 1 1 calc R U . . .
H41C H 0.760418 0.995632 0.447668 0.250 Uiso 1 1 calc R U . . .
C42 C 0.7531(19) 0.880(2) 0.334(2) 0.179(13) Uani 1 1 d . . . . .
H42A H 0.782579 0.914141 0.332905 0.268 Uiso 1 1 calc R U . . .
H42B H 0.772196 0.842979 0.373028 0.268 Uiso 1 1 calc R U . . .
H42C H 0.731546 0.843108 0.295130 0.268 Uiso 1 1 calc R U . . .
C43 C 0.8382(10) 1.0313(14) 0.6287(11) 0.098(6) Uani 1 1 d . . . . .
H43A H 0.863974 1.050664 0.615561 0.147 Uiso 1 1 calc R U . . .
H43B H 0.826424 1.082129 0.643095 0.147 Uiso 1 1 calc R U . . .
H43C H 0.803442 1.003398 0.591602 0.147 Uiso 1 1 calc R U . . .
C44 C 0.9166(10) 1.0151(13) 0.7749(11) 0.093(6) Uani 1 1 d . . . . .
H44A H 0.888543 1.038237 0.783738 0.139 Uiso 1 1 calc R U . . .
H44B H 0.938623 1.063763 0.772758 0.139 Uiso 1 1 calc R U . . .
H44C H 0.943481 0.974772 0.809892 0.139 Uiso 1 1 calc R U . . .
C45 C 0.9349(9) 0.8948(15) 0.6924(12) 0.091(5) Uani 1 1 d . . . . .
H45A H 0.951682 0.848611 0.725684 0.137 Uiso 1 1 calc R U . . .
H45B H 0.965457 0.936554 0.701246 0.137 Uiso 1 1 calc R U . . .
H45C H 0.918202 0.868314 0.649391 0.137 Uiso 1 1 calc R U . . .
C46 C 0.8481(17) 0.905(2) 0.8272(14) 0.143(9) Uani 1 1 d . . . . .
H46A H 0.830883 0.878236 0.848648 0.215 Uiso 1 1 calc R U . . .
H46B H 0.828204 0.960699 0.806968 0.215 Uiso 1 1 calc R U . . .
H46C H 0.889634 0.916556 0.859548 0.215 Uiso 1 1 calc R U . . .
C47 C 0.9108(8) 0.7693(16) 0.8102(11) 0.084(5) Uani 1 1 d . . . . .
H47A H 0.912862 0.726173 0.782171 0.125 Uiso 1 1 calc R U . . .
H47B H 0.914034 0.739161 0.847052 0.125 Uiso 1 1 calc R U . . .
H47C H 0.942767 0.811555 0.826386 0.125 Uiso 1 1 calc R U . . .
C48 C 0.7808(8) 0.7535(18) 0.7427(10) 0.098(7) Uani 1 1 d . . . . .
H48A H 0.743405 0.784370 0.716241 0.146 Uiso 1 1 calc R U . . .
H48B H 0.785770 0.732552 0.782949 0.146 Uiso 1 1 calc R U . . .
H48C H 0.781274 0.703434 0.718162 0.146 Uiso 1 1 calc R U . . .
B1 B 0.8584(7) 0.4467(10) 0.5186(11) 0.050(3) Uani 1 1 d . . . . .
B2 B 0.6057(7) 0.8256(10) 0.5178(10) 0.050(3) Uani 1 1 d . . . . .
B3 B 0.7842(7) 0.4307(11) 0.6248(8) 0.043(3) Uani 1 1 d D . . . .
H3D H 0.759(4) 0.396(3) 0.5836(12) 0.065 Uiso 1 1 d D U . . .
H3E H 0.8130(13) 0.454(6) 0.616(3) 0.065 Uiso 1 1 d D U . . .
H3F H 0.759(4) 0.484(4) 0.614(3) 0.065 Uiso 1 1 d D U . . .
B4 B 0.6714(7) 0.4327(15) 0.3949(9) 0.054(4) Uani 1 1 d D . . . .
H4D H 0.681(4) 0.402(4) 0.4356(14) 0.081 Uiso 1 1 d D U . . .
H4E H 0.661(3) 0.492(4) 0.403(3) 0.081 Uiso 1 1 d D U . . .
H4F H 0.7126(17) 0.445(7) 0.410(3) 0.081 Uiso 1 1 d D U . . .
B5 B 0.6702(9) 0.8418(18) 0.3985(9) 0.058(4) Uani 1 1 d D . . . .
H5D H 0.703(4) 0.870(4) 0.4396(14) 0.087 Uiso 1 1 d D U . . .
H5E H 0.687(5) 0.781(4) 0.405(3) 0.087 Uiso 1 1 d D U . . .
H5F H 0.6430(18) 0.829(7) 0.413(3) 0.087 Uiso 1 1 d D U . . .
B6 B 0.7876(7) 0.8356(15) 0.6305(9) 0.049(3) Uani 1 1 d D . . . .
H6D H 0.799(2) 0.783(5) 0.616(3) 0.073 Uiso 1 1 d D U . . .
H6E H 0.771(4) 0.870(3) 0.5892(13) 0.073 Uiso 1 1 d D U . . .
H6F H 0.749(2) 0.811(7) 0.619(3) 0.073 Uiso 1 1 d D U . . .
C49 C 0.4556(8) 0.4157(15) 0.5131(9) 0.103(4) Uani 1 1 d D . . . .
C50 C 0.5028(8) 0.3757(15) 0.5664(9) 0.098(5) Uani 1 1 d D . . . .
H50 H 0.515712 0.392287 0.609417 0.118 Uiso 1 1 calc R U . . .
C51 C 0.5309(11) 0.3101(16) 0.5548(11) 0.104(5) Uani 1 1 d D . . . .
H51 H 0.562417 0.280464 0.591431 0.125 Uiso 1 1 calc R U . . .
C52 C 0.5160(11) 0.285(2) 0.4934(9) 0.125(8) Uani 1 1 d D . . . .
H52 H 0.535081 0.238883 0.486340 0.150 Uiso 1 1 calc R U . . .
C53 C 0.4707(11) 0.3331(19) 0.4436(12) 0.124(7) Uani 1 1 d D . . . .
H53 H 0.459441 0.319615 0.400583 0.149 Uiso 1 1 calc R U . . .
C54 C 0.4400(12) 0.399(2) 0.4501(11) 0.133(9) Uani 1 1 d D . . . .
H54 H 0.410089 0.431304 0.413770 0.160 Uiso 1 1 calc R U . . .
C55 C 0.4249(12) 0.4795(15) 0.5226(18) 0.115(6) Uani 1 1 d . . . . .
H55A H 0.448379 0.533192 0.539560 0.173 Uiso 1 1 calc R U . . .
H55B H 0.416565 0.457961 0.553928 0.173 Uiso 1 1 calc R U . . .
H55C H 0.388180 0.492351 0.481085 0.173 Uiso 1 1 calc R U . . .
C24 C 0.6668(7) 0.9905(13) 0.6020(9) 0.075(4) Uani 1 1 d . . . . .
H24A H 0.669157 0.941239 0.628891 0.112 Uiso 1 1 calc R U . . .
H24B H 0.655592 1.043905 0.614639 0.112 Uiso 1 1 calc R U . . .
H24C H 0.704807 0.999375 0.608569 0.112 Uiso 1 1 calc R U . . .
C23 C 0.6343(12) 1.0399(13) 0.4957(14) 0.100(6) Uani 1 1 d . . . . .
H23A H 0.674171 1.031743 0.507273 0.149 Uiso 1 1 calc R U . . .
H23B H 0.630577 1.098422 0.509532 0.149 Uiso 1 1 calc R U . . .
H23C H 0.606803 1.034283 0.448467 0.149 Uiso 1 1 calc R U . . .

loop_
_atom_site_aniso_label
_atom_site_aniso_U_11
_atom_site_aniso_U_22
_atom_site_aniso_U_33
_atom_site_aniso_U_23
_atom_site_aniso_U_13
_atom_site_aniso_U_12
La1 0.0287(4) 0.0358(4) 0.0467(5) -0.0037(6) 0.0220(4) 0.0020(4)
La2 0.0330(4) 0.0339(4) 0.0489(6) -0.0035(6) 0.0266(4) -0.0001(4)
Si1 0.051(3) 0.142(5) 0.049(3) 0.014(3) 0.023(2) 0.025(3)
Si2 0.103(4) 0.070(3) 0.090(4) 0.018(3) 0.068(3) 0.010(3)
Si3 0.071(3) 0.069(4) 0.111(4) -0.033(3) 0.012(3) -0.012(3)
Si4 0.053(2) 0.110(4) 0.052(2) -0.015(2) 0.015(2) 0.027(3)
Si5 0.058(2) 0.068(3) 0.050(2) -0.0058(18) 0.0284(17) -0.0085(19)
Si6 0.070(3) 0.069(3) 0.064(3) 0.004(2) 0.040(2) -0.016(2)
Si7 0.052(2) 0.054(3) 0.073(3) 0.005(2) 0.016(2) -0.0115(19)
Si8 0.047(2) 0.073(3) 0.055(2) -0.001(2) 0.0283(19) 0.0069(19)
O1 0.046(4) 0.036(3) 0.100(7) -0.019(5) 0.053(4) -0.007(3)
O2 0.043(3) 0.037(3) 0.099(6) -0.017(6) 0.051(4) -0.009(3)
O3 0.043(5) 0.049(3) 0.088(6) -0.003(4) 0.050(5) 0.005(3)
O4 0.099(7) 0.064(5) 0.208(15) 0.022(7) 0.128(10) 0.025(5)
O5 0.040(4) 0.044(3) 0.060(5) -0.012(4) 0.029(4) 0.001(3)
O6 0.049(5) 0.046(3) 0.104(8) 0.005(4) 0.058(6) 0.008(3)
O7 0.079(7) 0.052(4) 0.218(14) -0.012(7) 0.113(9) 0.007(4)
O8 0.039(4) 0.043(3) 0.043(4) -0.008(4) 0.024(4) 0.001(3)
N1 0.059(5) 0.072(6) 0.054(4) 0.021(4) 0.031(4) 0.022(4)
N2 0.043(6) 0.088(7) 0.056(5) -0.018(4) 0.000(4) 0.006(5)
N3 0.059(4) 0.088(8) 0.045(4) -0.007(4) 0.032(3) -0.022(4)
N4 0.040(5) 0.062(6) 0.051(4) -0.004(3) 0.015(4) -0.007(4)
C1 0.042(4) 0.050(4) 0.067(5) 0.001(4) 0.039(4) 0.000(3)
C2 0.063(5) 0.057(4) 0.090(5) 0.003(5) 0.062(5) 0.004(4)
C3 0.052(9) 0.047(4) 0.127(13) 0.008(7) 0.070(10) 0.004(5)
C4 0.071(7) 0.081(11) 0.071(5) -0.004(6) 0.007(6) -0.043(8)
C5 0.066(5) 0.063(8) 0.104(10) -0.031(10) 0.070(6) -0.018(7)
C6 0.092(8) 0.071(10) 0.073(5) -0.013(5) 0.049(6) -0.025(8)
C7 0.090(7) 0.061(5) 0.128(9) 0.040(7) 0.079(7) 0.049(6)
C8 0.092(7) 0.044(4) 0.115(8) 0.009(5) 0.072(7) 0.019(4)
C9 0.096(7) 0.128(17) 0.140(11) 0.039(11) 0.064(9) 0.026(11)
C10 0.103(14) 0.116(15) 0.167(13) -0.019(13) 0.103(12) -0.007(13)
C11 0.096(12) 0.075(11) 0.115(8) 0.034(7) 0.071(8) 0.036(9)
C12 0.107(12) 0.046(5) 0.167(16) -0.010(9) 0.080(12) 0.014(7)
C13 0.037(3) 0.053(4) 0.060(4) 0.005(4) 0.037(4) 0.003(3)
C14 0.054(5) 0.057(4) 0.076(5) 0.005(5) 0.052(4) 0.003(4)
C15 0.038(7) 0.050(4) 0.115(13) 0.013(6) 0.046(9) 0.000(5)
C16 0.066(7) 0.082(11) 0.059(5) 0.000(6) 0.014(5) -0.023(8)
C17 0.086(8) 0.089(12) 0.059(5) -0.001(6) 0.044(6) -0.014(9)
C18 0.058(5) 0.046(6) 0.094(9) -0.001(8) 0.063(6) 0.005(5)
C19 0.052(4) 0.051(4) 0.113(7) -0.035(6) 0.042(5) -0.004(4)
C20 0.054(4) 0.046(4) 0.069(6) -0.015(4) 0.034(4) 0.003(4)
C21 0.051(7) 0.129(15) 0.121(8) -0.027(9) 0.028(6) 0.027(9)
C22 0.089(12) 0.100(12) 0.160(12) -0.051(12) 0.089(11) -0.018(11)
C25 0.062(10) 0.27(3) 0.22(3) -0.01(3) 0.056(13) 0.059(18)
C26 0.21(3) 0.23(3) 0.091(14) -0.034(15) 0.089(18) 0.01(2)
C27 0.090(15) 0.148(7) 0.083(14) -0.018(9) 0.000(11) -0.037(9)
C28 0.22(2) 0.085(14) 0.115(8) -0.008(8) 0.084(9) -0.077(15)
C29 0.155(19) 0.113(15) 0.169(16) 0.081(15) 0.121(14) 0.053(13)
C30 0.081(13) 0.18(2) 0.163(18) 0.012(17) 0.087(14) 0.009(13)
C31 0.109(16) 0.122(15) 0.139(18) 0.031(14) 0.049(12) 0.020(11)
C32 0.103(16) 0.120(19) 0.169(17) -0.013(14) 0.069(14) -0.029(13)
C33 0.131(19) 0.16(3) 0.120(16) -0.041(16) -0.003(11) -0.062(16)
C34 0.093(15) 0.100(6) 0.130(18) -0.012(8) 0.075(14) -0.004(9)
C35 0.060(7) 0.19(2) 0.097(14) -0.040(13) 0.035(8) 0.022(11)
C36 0.070(7) 0.126(14) 0.057(5) -0.015(8) 0.014(6) 0.013(9)
C37 0.057(7) 0.086(9) 0.056(8) -0.007(7) 0.020(6) -0.025(7)
C38 0.091(12) 0.067(9) 0.059(6) -0.013(7) 0.039(7) -0.003(8)
C39 0.075(9) 0.067(7) 0.089(11) -0.007(6) 0.046(8) -0.003(6)
C40 0.097(14) 0.137(18) 0.103(10) 0.051(11) 0.032(11) -0.034(11)
C41 0.22(3) 0.16(2) 0.098(9) -0.046(11) 0.082(14) -0.142(19)
C42 0.21(3) 0.17(2) 0.30(3) 0.094(19) 0.23(3) 0.071(18)
C43 0.085(11) 0.063(9) 0.081(7) 0.013(6) 0.007(8) -0.017(7)
C44 0.073(11) 0.064(10) 0.077(6) 0.001(6) 0.003(7) -0.017(7)
C45 0.065(9) 0.093(12) 0.117(14) 0.025(9) 0.051(10) -0.004(7)
C46 0.20(3) 0.139(18) 0.104(13) -0.034(11) 0.096(18) 0.019(13)
C47 0.052(6) 0.122(14) 0.087(11) 0.047(10) 0.045(7) 0.021(7)
C48 0.053(6) 0.160(16) 0.057(9) 0.027(9) 0.017(7) -0.024(9)
B1 0.049(6) 0.045(3) 0.074(10) -0.016(5) 0.045(7) -0.001(3)
B2 0.034(5) 0.047(3) 0.074(10) -0.006(5) 0.032(6) 0.003(3)
B3 0.042(7) 0.039(7) 0.041(4) -0.002(5) 0.019(4) 0.004(6)
B4 0.027(6) 0.071(10) 0.052(5) -0.011(6) 0.015(5) -0.002(6)
B5 0.055(8) 0.079(10) 0.047(5) -0.008(6) 0.033(5) -0.020(7)
B6 0.027(5) 0.058(8) 0.050(4) -0.004(6) 0.015(4) 0.003(5)
C49 0.073(9) 0.107(11) 0.098(6) 0.021(9) 0.029(7) -0.023(7)
C50 0.071(9) 0.101(12) 0.083(7) 0.002(9) 0.018(7) -0.032(7)
C51 0.096(12) 0.101(13) 0.103(9) 0.026(10) 0.047(9) -0.016(8)
C52 0.096(14) 0.159(19) 0.105(10) 0.016(10) 0.046(10) 0.001(12)
C53 0.092(13) 0.140(17) 0.099(9) 0.005(11) 0.028(9) -0.020(11)
C54 0.093(16) 0.16(2) 0.091(6) 0.019(11) 0.020(9) 0.004(13)
C55 0.105(14) 0.090(11) 0.148(16) 0.022(11) 0.069(14) -0.026(8)
C24 0.050(6) 0.094(11) 0.079(6) -0.042(6) 0.035(5) -0.002(6)
C23 0.133(16) 0.056(6) 0.148(14) 0.022(10) 0.102(14) 0.029(9)

loop_
_atom_type_symbol
_atom_type_description
_atom_type_scat_dispersion_real
_atom_type_scat_dispersion_imag
_atom_type_scat_source
C C 0.0033 0.0016 'International Tables Vol C Tables 4.2.6.8 and 6.1.1.4'
H H 0.0000 0.0000 'International Tables Vol C Tables 4.2.6.8 and 6.1.1.4'
B B 0.0013 0.0007 'International Tables Vol C Tables 4.2.6.8 and 6.1.1.4'
La La -0.2871 2.4523 'International Tables Vol C Tables 4.2.6.8 and 6.1.1.4'
N N 0.0061 0.0033 'International Tables Vol C Tables 4.2.6.8 and 6.1.1.4'
O O 0.0106 0.0060 'International Tables Vol C Tables 4.2.6.8 and 6.1.1.4'
Si Si 0.0817 0.0704 'International Tables Vol C Tables 4.2.6.8 and 6.1.1.4'

loop_
_exptl_crystal_face_index_h
_exptl_crystal_face_index_k
_exptl_crystal_face_index_l
_exptl_crystal_face_perp_dist
-1 2 1 0.0078
1 -2 0 0.0495
0 0 1 0.0572
0 0 -1 0.0716
-1 0 0 0.0407
1 0 0 0.0787
-2 -1 2 0.0369
1 1 -2 0.0548
3 1 0 0.0656
1 0 -1 0.0909
-1 2 0 0.0085
4 -1 -5 0.0833
-1 0 2 0.0433
4 1 -2 0.0811

loop_
_geom_angle_atom_site_label_1
_geom_angle_atom_site_label_2
_geom_angle_atom_site_label_3
_geom_angle
_geom_angle_site_symmetry_1
_geom_angle_site_symmetry_3
_geom_angle_publ_flag
O1 La1 O3 62.8(3) . . ?
O1 La1 O5 110.9(3) . . ?
O1 La1 H3D 143.8(7) . . ?
O1 La1 H3E 108(2) . . ?
O1 La1 H3F 111(2) . . ?
O1 La1 H4D 136.0(8) . . ?
O1 La1 H4E 100(2) . . ?
O1 La1 H4F 105(3) . . ?
O2 La1 O1 69.9(2) . . ?
O2 La1 O3 132.4(3) . . ?
O2 La1 O5 178.7(4) . . ?
O2 La1 H3D 108(2) . . ?
O2 La1 H3E 113(2) . . ?
O2 La1 H3F 78.6(7) . . ?
O2 La1 H4D 104(3) . . ?
O2 La1 H4E 79.8(12) . . ?
O2 La1 H4F 116(2) . . ?
O3 La1 O5 48.2(3) . . ?
O3 La1 H3D 108(2) . . ?
O3 La1 H3E 79.2(7) . . ?
O3 La1 H3F 114(2) . . ?
O3 La1 H4D 112(3) . . ?
O3 La1 H4E 112(3) . . ?
O3 La1 H4F 80.6(6) . . ?
O5 La1 H3D 71(2) . . ?
O5 La1 H3E 66(2) . . ?
O5 La1 H3F 100.1(7) . . ?
O5 La1 H4D 76(3) . . ?
O5 La1 H4E 101.1(11) . . ?
O5 La1 H4F 65(2) . . ?
H3D La1 H3E 37.7(7) . . ?
H3D La1 H3F 37.8(7) . . ?
H3D La1 H4D 80.2(9) . . ?
H3D La1 H4E 115(3) . . ?
H3D La1 H4F 108(3) . . ?
H3E La1 H3F 37.7(7) . . ?
H3E La1 H4D 114(3) . . ?
H3E La1 H4E 151(3) . . ?
H3E La1 H4F 127(3) . . ?
H3F La1 H4D 110(3) . . ?
H3F La1 H4E 133(4) . . ?
H3F La1 H4F 145(4) . . ?
H4D La1 H4E 37.6(10) . . ?
H4D La1 H4F 37.2(10) . . ?
H4E La1 H4F 37.5(10) . . ?
O1 La2 O2 70.2(2) . . ?
O1 La2 O6 131.8(3) . . ?
O1 La2 O8 176.8(4) . . ?
O1 La2 B2 156.0(3) . . ?
O1 La2 H5D 101(3) . . ?
O1 La2 H5E 77.0(13) . . ?
O1 La2 H5F 114(2) . . ?
O1 La2 H6D 81.5(8) . . ?
O1 La2 H6E 110(3) . . ?
O1 La2 H6F 115(3) . . ?
O2 La2 O6 61.7(3) . . ?
O2 La2 O8 110.7(2) . . ?
O2 La2 B2 85.9(3) . . ?
O2 La2 H5D 139.6(9) . . ?
O2 La2 H5E 103(2) . . ?
O2 La2 H5F 108(3) . . ?
O2 La2 H6D 108(3) . . ?
O2 La2 H6E 139.0(8) . . ?
O2 La2 H6F 104(2) . . ?
O6 La2 O8 49.0(3) . . ?
O6 La2 B2 24.2(3) . . ?
O6 La2 H5D 113(3) . . ?
O6 La2 H5E 111(3) . . ?
O6 La2 H5F 80.3(7) . . ?
O6 La2 H6D 114(3) . . ?
O6 La2 H6E 108(3) . . ?
O6 La2 H6F 80.4(8) . . ?
O8 La2 B2 24.8(3) . . ?
O8 La2 H5D 76(3) . . ?
O8 La2 H5E 99.7(12) . . ?
O8 La2 H5F 63(2) . . ?
O8 La2 H6D 101.0(7) . . ?
O8 La2 H6E 72(3) . . ?
O8 La2 H6F 68(3) . . ?
B2 La2 H5D 96(3) . . ?
B2 La2 H5E 108(2) . . ?
B2 La2 H5F 71.2(12) . . ?
B2 La2 H6D 108.4(16) . . ?
B2 La2 H6E 89(3) . . ?
B2 La2 H6F 71.6(17) . . ?
H5D La2 H5E 37.8(7) . . ?
H5D La2 H5F 37.7(7) . . ?
H5D La2 H6D 110(3) . . ?
H5D La2 H6E 81.3(11) . . ?
H5D La2 H6F 115(3) . . ?
H5E La2 H5F 37.6(7) . . ?
H5E La2 H6D 133(4) . . ?
H5E La2 H6E 117(3) . . ?
H5E La2 H6F 152(3) . . ?
H5F La2 H6D 144(4) . . ?
H5F La2 H6E 109(3) . . ?
H5F La2 H6F 128(4) . . ?
H6D La2 H6E 36.8(7) . . ?
H6D La2 H6F 36.8(7) . . ?
H6E La2 H6F 36.8(7) . . ?
N1 Si1 C25 104.6(15) . . ?
N1 Si1 C26 121.8(18) . . ?
N1 Si1 C27 107.5(9) . . ?
C25 Si1 C27 113.7(18) . . ?
C26 Si1 C25 127(2) . . ?
C26 Si1 C27 77.1(19) . . ?
N1 Si2 C28 113.0(11) . . ?
N1 Si2 C29 105.3(12) . . ?
N1 Si2 C30 114.3(14) . . ?
C28 Si2 C29 110.9(16) . . ?
C30 Si2 C28 104.2(19) . . ?
C30 Si2 C29 109.2(14) . . ?
N2 Si3 C31 106.8(12) . . ?
N2 Si3 C32 112.4(12) . . ?
N2 Si3 C33 123.1(17) . . ?
C31 Si3 C32 101.8(16) . . ?
C31 Si3 C33 107.7(18) . . ?
C33 Si3 C32 103(2) . . ?
N2 Si4 C34 116.7(10) . . ?
N2 Si4 C35 107.5(12) . . ?
N2 Si4 C36 106.5(11) . . ?
C35 Si4 C34 109.2(13) . . ?
C35 Si4 C36 109.6(12) . . ?
C36 Si4 C34 107.2(12) . . ?
N3 Si5 C37 112.5(7) . . ?
N3 Si5 C38 113.6(8) . . ?
N3 Si5 C39 113.0(9) . . ?
C37 Si5 C38 104.4(9) . . ?
C37 Si5 C39 107.8(10) . . ?
C38 Si5 C39 104.8(9) . . ?
N3 Si6 C40 114.0(10) . . ?
N3 Si6 C41 111.6(12) . . ?
N3 Si6 C42 107.8(12) . . ?
C40 Si6 C42 109.5(17) . . ?
C41 Si6 C40 104.1(15) . . ?
C41 Si6 C42 110(2) . . ?
N4 Si7 C43 112.9(9) . . ?
N4 Si7 C44 109.8(10) . . ?
N4 Si7 C45 108.5(9) . . ?
C43 Si7 C44 109.4(10) . . ?
C43 Si7 C45 111.6(13) . . ?
C45 Si7 C44 104.3(12) . . ?
N4 Si8 C46 116.1(12) . . ?
N4 Si8 C47 110.9(8) . . ?
N4 Si8 C48 112.7(8) . . ?
C47 Si8 C46 100.2(14) . . ?
C48 Si8 C46 106.4(15) . . ?
C48 Si8 C47 109.8(11) . . ?
La2 O1 La1 110.3(3) . . ?
C1 O1 La1 114.6(7) . . ?
C1 O1 La2 123.9(7) . . ?
La1 O2 La2 109.4(3) . . ?
C13 O2 La1 123.2(7) . . ?
C13 O2 La2 123.0(7) . . ?
C2 O3 La1 118.0(7) . . ?
B1 O3 La1 107.5(8) . . ?
B1 O3 C2 132.4(11) . . ?
B1 O4 C7 108.9(13) . . ?
C8 O5 La1 156.4(9) . . ?
B1 O5 La1 91.1(7) . . ?
B1 O5 C8 106.8(11) . . ?
C14 O6 La2 119.5(7) . . ?
B2 O6 La2 104.6(8) . . ?
B2 O6 C14 133.0(13) . . ?
B2 O7 C19 107.2(12) . . ?
C20 O8 La2 158.4(8) . . ?
B2 O8 La2 91.9(7) . . ?
B2 O8 C20 105.4(11) . . ?
Si1 N1 Si2 124.0(9) . . ?
B3 N1 Si1 119.0(13) . . ?
B3 N1 Si2 116.9(12) . . ?
Si3 N2 Si4 136.7(10) . . ?
B4 N2 Si3 113.7(15) . . ?
B4 N2 Si4 109.3(14) . . ?
Si6 N3 Si5 121.7(9) . . ?
B5 N3 Si5 120.5(12) . . ?
B5 N3 Si6 117.1(11) . . ?
Si7 N4 Si8 125.7(8) . . ?
B6 N4 Si7 116.7(13) . . ?
B6 N4 Si8 116.1(12) . . ?
O1 C1 C3 96.9(10) . . ?
C2 C1 O1 102.3(11) . . ?
C2 C1 C3 106.1(12) . . ?
C2 C1 C4 103.8(13) . . ?
C4 C1 O1 129.6(12) . . ?
C4 C1 C3 115.9(14) . . ?
O3 C2 C5 109.6(12) . . ?
O3 C2 C6 111.2(13) . . ?
C1 C2 O3 96.8(10) . . ?
C1 C2 C5 115.5(13) . . ?
C1 C2 C6 105.7(12) . . ?
C5 C2 C6 116.2(14) . . ?
C1 C3 H3A 109.5 . . ?
C1 C3 H3B 109.5 . . ?
C1 C3 H3C 109.5 . . ?
H3A C3 H3B 109.5 . . ?
H3A C3 H3C 109.5 . . ?
H3B C3 H3C 109.5 . . ?
C1 C4 H4A 109.5 . . ?
C1 C4 H4B 109.5 . . ?
C1 C4 H4C 109.5 . . ?
H4A C4 H4B 109.5 . . ?
H4A C4 H4C 109.5 . . ?
H4B C4 H4C 109.5 . . ?
C2 C5 H5A 109.5 . . ?
C2 C5 H5B 109.5 . . ?
C2 C5 H5C 109.5 . . ?
H5A C5 H5B 109.5 . . ?
H5A C5 H5C 109.5 . . ?
H5B C5 H5C 109.5 . . ?
C2 C6 H6A 109.5 . . ?
C2 C6 H6B 109.5 . . ?
C2 C6 H6C 109.5 . . ?
H6A C6 H6B 109.5 . . ?
H6A C6 H6C 109.5 . . ?
H6B C6 H6C 109.5 . . ?
O4 C7 C8 100.2(11) . . ?
O4 C7 C9 89.5(19) . . ?
O4 C7 C10 123.1(18) . . ?
C9 C7 C8 108.5(19) . . ?
C9 C7 C10 99.9(19) . . ?
C10 C7 C8 128.0(19) . . ?
O5 C8 C7 101.2(12) . . ?
O5 C8 C11 104.0(13) . . ?
C11 C8 C7 114.2(17) . . ?
C12 C8 O5 112.8(16) . . ?
C12 C8 C7 114.5(19) . . ?
C12 C8 C11 109(2) . . ?
C7 C9 H9A 109.5 . . ?
C7 C9 H9B 109.5 . . ?
C7 C9 H9C 109.5 . . ?
H9A C9 H9B 109.5 . . ?
H9A C9 H9C 109.5 . . ?
H9B C9 H9C 109.5 . . ?
C7 C10 H10A 109.5 . . ?
C7 C10 H10B 109.5 . . ?
C7 C10 H10C 109.5 . . ?
H10A C10 H10B 109.5 . . ?
H10A C10 H10C 109.5 . . ?
H10B C10 H10C 109.5 . . ?
C8 C11 H11A 109.5 . . ?
C8 C11 H11B 109.5 . . ?
C8 C11 H11C 109.5 . . ?
H11A C11 H11B 109.5 . . ?
H11A C11 H11C 109.5 . . ?
H11B C11 H11C 109.5 . . ?
C8 C12 H12A 109.5 . . ?
C8 C12 H12B 109.5 . . ?
C8 C12 H12C 109.5 . . ?
H12A C12 H12B 109.5 . . ?
H12A C12 H12C 109.5 . . ?
H12B C12 H12C 109.5 . . ?
O2 C13 C14 99.8(11) . . ?
O2 C13 C15 105.8(12) . . ?
O2 C13 C16 118.7(12) . . ?
C14 C13 C16 103.4(12) . . ?
C15 C13 C14 109.2(13) . . ?
C15 C13 C16 118.1(14) . . ?
O6 C14 C13 102.3(11) . . ?
O6 C14 C17 114.0(13) . . ?
O6 C14 C18 107.3(12) . . ?
C13 C14 C17 102.7(12) . . ?
C18 C14 C13 110.3(13) . . ?
C18 C14 C17 118.8(13) . . ?
C13 C15 H15A 109.5 . . ?
C13 C15 H15B 109.5 . . ?
C13 C15 H15C 109.5 . . ?
H15A C15 H15B 109.5 . . ?
H15A C15 H15C 109.5 . . ?
H15B C15 H15C 109.5 . . ?
C13 C16 H16A 109.5 . . ?
C13 C16 H16B 109.5 . . ?
C13 C16 H16C 109.5 . . ?
H16A C16 H16B 109.5 . . ?
H16A C16 H16C 109.5 . . ?
H16B C16 H16C 109.5 . . ?
C14 C17 H17A 109.5 . . ?
C14 C17 H17B 109.5 . . ?
C14 C17 H17C 109.5 . . ?
H17A C17 H17B 109.5 . . ?
H17A C17 H17C 109.5 . . ?
H17B C17 H17C 109.5 . . ?
C14 C18 H18A 109.5 . . ?
C14 C18 H18B 109.5 . . ?
C14 C18 H18C 109.5 . . ?
H18A C18 H18B 109.5 . . ?
H18A C18 H18C 109.5 . . ?
H18B C18 H18C 109.5 . . ?
O7 C19 C20 105.7(12) . . ?
O7 C19 C21 101.8(18) . . ?
O7 C19 C22 110(2) . . ?
C20 C19 C21 104.2(19) . . ?
C22 C19 C20 116.6(16) . . ?
C22 C19 C21 117.1(18) . . ?
O8 C20 C19 102.4(11) . . ?
O8 C20 C24 107.2(12) . . ?
O8 C20 C23 103.7(14) . . ?
C19 C20 C24 113.1(17) . . ?
C19 C20 C23 127.1(17) . . ?
C23 C20 C24 101.8(17) . . ?
C19 C21 H21A 109.5 . . ?
C19 C21 H21B 109.5 . . ?
C19 C21 H21C 109.5 . . ?
H21A C21 H21B 109.5 . . ?
H21A C21 H21C 109.5 . . ?
H21B C21 H21C 109.5 . . ?
C19 C22 H22A 109.5 . . ?
C19 C22 H22B 109.5 . . ?
C19 C22 H22C 109.5 . . ?
H22A C22 H22B 109.5 . . ?
H22A C22 H22C 109.5 . . ?
H22B C22 H22C 109.5 . . ?
Si1 C25 H25A 109.5 . . ?
Si1 C25 H25B 109.5 . . ?
Si1 C25 H25C 109.5 . . ?
H25A C25 H25B 109.5 . . ?
H25A C25 H25C 109.5 . . ?
H25B C25 H25C 109.5 . . ?
Si1 C26 H26A 109.5 . . ?
Si1 C26 H26B 109.5 . . ?
Si1 C26 H26C 109.5 . . ?
H26A C26 H26B 109.5 . . ?
H26A C26 H26C 109.5 . . ?
H26B C26 H26C 109.5 . . ?
Si1 C27 H27A 109.5 . . ?
Si1 C27 H27B 109.5 . . ?
Si1 C27 H27C 109.5 . . ?
H27A C27 H27B 109.5 . . ?
H27A C27 H27C 109.5 . . ?
H27B C27 H27C 109.5 . . ?
Si2 C28 H28A 109.5 . . ?
Si2 C28 H28B 109.5 . . ?
Si2 C28 H28C 109.5 . . ?
H28A C28 H28B 109.5 . . ?
H28A C28 H28C 109.5 . . ?
H28B C28 H28C 109.5 . . ?
Si2 C29 H29A 109.5 . . ?
Si2 C29 H29B 109.5 . . ?
Si2 C29 H29C 109.5 . . ?
H29A C29 H29B 109.5 . . ?
H29A C29 H29C 109.5 . . ?
H29B C29 H29C 109.5 . . ?
Si2 C30 H30A 109.5 . . ?
Si2 C30 H30B 109.5 . . ?
Si2 C30 H30C 109.5 . . ?
H30A C30 H30B 109.5 . . ?
H30A C30 H30C 109.5 . . ?
H30B C30 H30C 109.5 . . ?
Si3 C31 H31A 109.5 . . ?
Si3 C31 H31B 109.5 . . ?
Si3 C31 H31C 109.5 . . ?
H31A C31 H31B 109.5 . . ?
H31A C31 H31C 109.5 . . ?
H31B C31 H31C 109.5 . . ?
Si3 C32 H32A 109.5 . . ?
Si3 C32 H32B 109.5 . . ?
Si3 C32 H32C 109.5 . . ?
H32A C32 H32B 109.5 . . ?
H32A C32 H32C 109.5 . . ?
H32B C32 H32C 109.5 . . ?
Si3 C33 H33A 109.5 . . ?
Si3 C33 H33B 109.5 . . ?
Si3 C33 H33C 109.5 . . ?
H33A C33 H33B 109.5 . . ?
H33A C33 H33C 109.5 . . ?
H33B C33 H33C 109.5 . . ?
Si4 C34 H34A 109.5 . . ?
Si4 C34 H34B 109.5 . . ?
Si4 C34 H34C 109.5 . . ?
H34A C34 H34B 109.5 . . ?
H34A C34 H34C 109.5 . . ?
H34B C34 H34C 109.5 . . ?
Si4 C35 H35A 109.5 . . ?
Si4 C35 H35B 109.5 . . ?
Si4 C35 H35C 109.5 . . ?
H35A C35 H35B 109.5 . . ?
H35A C35 H35C 109.5 . . ?
H35B C35 H35C 109.5 . . ?
Si4 C36 H36A 109.5 . . ?
Si4 C36 H36B 109.5 . . ?
Si4 C36 H36C 109.5 . . ?
H36A C36 H36B 109.5 . . ?
H36A C36 H36C 109.5 . . ?
H36B C36 H36C 109.5 . . ?
Si5 C37 H37A 109.5 . . ?
Si5 C37 H37B 109.5 . . ?
Si5 C37 H37C 109.5 . . ?
H37A C37 H37B 109.5 . . ?
H37A C37 H37C 109.5 . . ?
H37B C37 H37C 109.5 . . ?
Si5 C38 H38A 109.5 . . ?
Si5 C38 H38B 109.5 . . ?
Si5 C38 H38C 109.5 . . ?
H38A C38 H38B 109.5 . . ?
H38A C38 H38C 109.5 . . ?
H38B C38 H38C 109.5 . . ?
Si5 C39 H39A 109.5 . . ?
Si5 C39 H39B 109.5 . . ?
Si5 C39 H39C 109.5 . . ?
H39A C39 H39B 109.5 . . ?
H39A C39 H39C 109.5 . . ?
H39B C39 H39C 109.5 . . ?
Si6 C40 H40A 109.5 . . ?
Si6 C40 H40B 109.5 . . ?
Si6 C40 H40C 109.5 . . ?
H40A C40 H40B 109.5 . . ?
H40A C40 H40C 109.5 . . ?
H40B C40 H40C 109.5 . . ?
Si6 C41 H41A 109.5 . . ?
Si6 C41 H41B 109.5 . . ?
Si6 C41 H41C 109.5 . . ?
H41A C41 H41B 109.5 . . ?
H41A C41 H41C 109.5 . . ?
H41B C41 H41C 109.5 . . ?
Si6 C42 H42A 109.5 . . ?
Si6 C42 H42B 109.5 . . ?
Si6 C42 H42C 109.5 . . ?
H42A C42 H42B 109.5 . . ?
H42A C42 H42C 109.5 . . ?
H42B C42 H42C 109.5 . . ?
Si7 C43 H43A 109.5 . . ?
Si7 C43 H43B 109.5 . . ?
Si7 C43 H43C 109.5 . . ?
H43A C43 H43B 109.5 . . ?
H43A C43 H43C 109.5 . . ?
H43B C43 H43C 109.5 . . ?
Si7 C44 H44A 109.5 . . ?
Si7 C44 H44B 109.5 . . ?
Si7 C44 H44C 109.5 . . ?
H44A C44 H44B 109.5 . . ?
H44A C44 H44C 109.5 . . ?
H44B C44 H44C 109.5 . . ?
Si7 C45 H45A 109.5 . . ?
Si7 C45 H45B 109.5 . . ?
Si7 C45 H45C 109.5 . . ?
H45A C45 H45B 109.5 . . ?
H45A C45 H45C 109.5 . . ?
H45B C45 H45C 109.5 . . ?
Si8 C46 H46A 109.5 . . ?
Si8 C46 H46B 109.5 . . ?
Si8 C46 H46C 109.5 . . ?
H46A C46 H46B 109.5 . . ?
H46A C46 H46C 109.5 . . ?
H46B C46 H46C 109.5 . . ?
Si8 C47 H47A 109.5 . . ?
Si8 C47 H47B 109.5 . . ?
Si8 C47 H47C 109.5 . . ?
H47A C47 H47B 109.5 . . ?
H47A C47 H47C 109.5 . . ?
H47B C47 H47C 109.5 . . ?
Si8 C48 H48A 109.5 . . ?
Si8 C48 H48B 109.5 . . ?
Si8 C48 H48C 109.5 . . ?
H48A C48 H48B 109.5 . . ?
H48A C48 H48C 109.5 . . ?
H48B C48 H48C 109.5 . . ?
O3 B1 O5 113.0(12) . . ?
O4 B1 O3 133.4(14) . . ?
O4 B1 O5 113.6(13) . . ?
O6 B2 La2 51.2(7) . . ?
O6 B2 O7 130.8(13) . . ?
O7 B2 La2 177.2(14) . . ?
O8 B2 La2 63.2(6) . . ?
O8 B2 O6 114.2(12) . . ?
O8 B2 O7 114.6(12) . . ?
N1 B3 H3D 117(3) . . ?
N1 B3 H3E 121(2) . . ?
N1 B3 H3F 117(2) . . ?
H3D B3 H3E 99(3) . . ?
H3D B3 H3F 99(3) . . ?
H3E B3 H3F 99(3) . . ?
N2 B4 H4D 119(3) . . ?
N2 B4 H4E 119(3) . . ?
N2 B4 H4F 120(3) . . ?
H4D B4 H4E 99(4) . . ?
H4D B4 H4F 97(4) . . ?
H4E B4 H4F 99(4) . . ?
N3 B5 H5D 113(3) . . ?
N3 B5 H5E 124(3) . . ?
N3 B5 H5F 119(3) . . ?
H5D B5 H5E 99(3) . . ?
H5D B5 H5F 99(3) . . ?
H5E B5 H5F 98(3) . . ?
N4 B6 H6D 120(2) . . ?
N4 B6 H6E 119(3) . . ?
N4 B6 H6F 124(3) . . ?
H6D B6 H6E 96(3) . . ?
H6D B6 H6F 96(3) . . ?
H6E B6 H6F 96(3) . . ?
C50 C49 C54 122(2) . . ?
C50 C49 C55 119(2) . . ?
C54 C49 C55 119(2) . . ?
C49 C50 H50 121.3 . . ?
C49 C50 C51 117(2) . . ?
C51 C50 H50 121.3 . . ?
C50 C51 H51 117.8 . . ?
C50 C51 C52 124(3) . . ?
C52 C51 H51 117.8 . . ?
C51 C52 H52 123.3 . . ?
C53 C52 C51 113(3) . . ?
C53 C52 H52 123.3 . . ?
C52 C53 H53 116.8 . . ?
C52 C53 C54 126(3) . . ?
C54 C53 H53 116.8 . . ?
C49 C54 H54 122.0 . . ?
C53 C54 C49 116(2) . . ?
C53 C54 H54 122.0 . . ?
C49 C55 H55A 109.5 . . ?
C49 C55 H55B 109.5 . . ?
C49 C55 H55C 109.5 . . ?
H55A C55 H55B 109.5 . . ?
H55A C55 H55C 109.5 . . ?
H55B C55 H55C 109.5 . . ?
C20 C24 H24A 109.5 . . ?
C20 C24 H24B 109.5 . . ?
C20 C24 H24C 109.5 . . ?
H24A C24 H24B 109.5 . . ?
H24A C24 H24C 109.5 . . ?
H24B C24 H24C 109.5 . . ?
C20 C23 H23A 109.5 . . ?
C20 C23 H23B 109.5 . . ?
C20 C23 H23C 109.5 . . ?
H23A C23 H23B 109.5 . . ?
H23A C23 H23C 109.5 . . ?
H23B C23 H23C 109.5 . . ?

loop_
_geom_bond_atom_site_label_1
_geom_bond_atom_site_label_2
_geom_bond_distance
_geom_bond_site_symmetry_2
_geom_bond_publ_flag
La1 O1 2.407(8) . ?
La1 O2 2.395(8) . ?
La1 O3 2.555(9) . ?
La1 O5 2.898(8) . ?
La1 H3D 2.36(3) . ?
La1 H3E 2.36(3) . ?
La1 H3F 2.36(3) . ?
La1 H4D 2.36(3) . ?
La1 H4E 2.36(3) . ?
La1 H4F 2.36(3) . ?
La2 O1 2.372(8) . ?
La2 O2 2.410(8) . ?
La2 O6 2.560(10) . ?
La2 O8 2.841(8) . ?
La2 B2 3.180(14) . ?
La2 H5D 2.36(3) . ?
La2 H5E 2.36(3) . ?
La2 H5F 2.36(3) . ?
La2 H6D 2.36(3) . ?
La2 H6E 2.36(3) . ?
La2 H6F 2.36(3) . ?
Si1 N1 1.700(18) . ?
Si1 C25 1.89(3) . ?
Si1 C26 1.80(3) . ?
Si1 C27 1.93(3) . ?
Si2 N1 1.756(19) . ?
Si2 C28 1.88(3) . ?
Si2 C29 1.95(3) . ?
Si2 C30 1.80(3) . ?
Si3 N2 1.68(2) . ?
Si3 C31 1.84(3) . ?
Si3 C32 1.95(4) . ?
Si3 C33 1.85(3) . ?
Si4 N2 1.79(2) . ?
Si4 C34 2.05(3) . ?
Si4 C35 1.84(2) . ?
Si4 C36 1.857(19) . ?
Si5 N3 1.738(14) . ?
Si5 C37 1.816(18) . ?
Si5 C38 1.860(18) . ?
Si5 C39 1.899(19) . ?
Si6 N3 1.725(15) . ?
Si6 C40 1.91(2) . ?
Si6 C41 1.84(3) . ?
Si6 C42 1.93(3) . ?
Si7 N4 1.705(15) . ?
Si7 C43 1.793(19) . ?
Si7 C44 1.90(2) . ?
Si7 C45 1.88(2) . ?
Si8 N4 1.740(17) . ?
Si8 C46 1.89(2) . ?
Si8 C47 1.859(18) . ?
Si8 C48 1.82(2) . ?
O1 C1 1.555(15) . ?
O2 C13 1.503(15) . ?
O3 C2 1.513(18) . ?
O3 B1 1.342(17) . ?
O4 C7 1.48(2) . ?
O4 B1 1.317(17) . ?
O5 C8 1.476(17) . ?
O5 B1 1.354(18) . ?
O6 C14 1.473(18) . ?
O6 B2 1.347(17) . ?
O7 C19 1.391(19) . ?
O7 B2 1.362(16) . ?
O8 C20 1.465(16) . ?
O8 B2 1.336(17) . ?
N1 B3 1.51(2) . ?
N2 B4 1.53(2) . ?
N3 B5 1.51(3) . ?
N4 B6 1.49(2) . ?
C1 C2 1.46(2) . ?
C1 C3 1.619(17) . ?
C1 C4 1.547(18) . ?
C2 C5 1.539(16) . ?
C2 C6 1.66(2) . ?
C3 H3A 0.9800 . ?
C3 H3B 0.9800 . ?
C3 H3C 0.9800 . ?
C4 H4A 0.9800 . ?
C4 H4B 0.9800 . ?
C4 H4C 0.9800 . ?
C5 H5A 0.9800 . ?
C5 H5B 0.9800 . ?
C5 H5C 0.9800 . ?
C6 H6A 0.9800 . ?
C6 H6B 0.9800 . ?
C6 H6C 0.9800 . ?
C7 C8 1.56(3) . ?
C7 C9 1.49(2) . ?
C7 C10 1.53(2) . ?
C8 C11 1.55(2) . ?
C8 C12 1.43(2) . ?
C9 H9A 0.9800 . ?
C9 H9B 0.9800 . ?
C9 H9C 0.9800 . ?
C10 H10A 0.9800 . ?
C10 H10B 0.9800 . ?
C10 H10C 0.9800 . ?
C11 H11A 0.9800 . ?
C11 H11B 0.9800 . ?
C11 H11C 0.9800 . ?
C12 H12A 0.9800 . ?
C12 H12B 0.9800 . ?
C12 H12C 0.9800 . ?
C13 C14 1.559(19) . ?
C13 C15 1.52(2) . ?
C13 C16 1.57(2) . ?
C14 C17 1.68(2) . ?
C14 C18 1.555(18) . ?
C15 H15A 0.9800 . ?
C15 H15B 0.9800 . ?
C15 H15C 0.9800 . ?
C16 H16A 0.9800 . ?
C16 H16B 0.9800 . ?
C16 H16C 0.9800 . ?
C17 H17A 0.9800 . ?
C17 H17B 0.9800 . ?
C17 H17C 0.9800 . ?
C18 H18A 0.9800 . ?
C18 H18B 0.9800 . ?
C18 H18C 0.9800 . ?
C19 C20 1.53(2) . ?
C19 C21 1.61(4) . ?
C19 C22 1.45(3) . ?
C20 C24 1.54(2) . ?
C20 C23 1.53(3) . ?
C21 H21A 0.9800 . ?
C21 H21B 0.9800 . ?
C21 H21C 0.9800 . ?
C22 H22A 0.9800 . ?
C22 H22B 0.9800 . ?
C22 H22C 0.9800 . ?
C25 H25A 0.9800 . ?
C25 H25B 0.9800 . ?
C25 H25C 0.9800 . ?
C26 H26A 0.9800 . ?
C26 H26B 0.9800 . ?
C26 H26C 0.9800 . ?
C27 H27A 0.9800 . ?
C27 H27B 0.9800 . ?
C27 H27C 0.9800 . ?
C28 H28A 0.9800 . ?
C28 H28B 0.9800 . ?
C28 H28C 0.9800 . ?
C29 H29A 0.9800 . ?
C29 H29B 0.9800 . ?
C29 H29C 0.9800 . ?
C30 H30A 0.9800 . ?
C30 H30B 0.9800 . ?
C30 H30C 0.9800 . ?
C31 H31A 0.9800 . ?
C31 H31B 0.9800 . ?
C31 H31C 0.9800 . ?
C32 H32A 0.9800 . ?
C32 H32B 0.9800 . ?
C32 H32C 0.9800 . ?
C33 H33A 0.9800 . ?
C33 H33B 0.9800 . ?
C33 H33C 0.9800 . ?
C34 H34A 0.9800 . ?
C34 H34B 0.9800 . ?
C34 H34C 0.9800 . ?
C35 H35A 0.9800 . ?
C35 H35B 0.9800 . ?
C35 H35C 0.9800 . ?
C36 H36A 0.9800 . ?
C36 H36B 0.9800 . ?
C36 H36C 0.9800 . ?
C37 H37A 0.9800 . ?
C37 H37B 0.9800 . ?
C37 H37C 0.9800 . ?
C38 H38A 0.9800 . ?
C38 H38B 0.9800 . ?
C38 H38C 0.9800 . ?
C39 H39A 0.9800 . ?
C39 H39B 0.9800 . ?
C39 H39C 0.9800 . ?
C40 H40A 0.9800 . ?
C40 H40B 0.9800 . ?
C40 H40C 0.9800 . ?
C41 H41A 0.9800 . ?
C41 H41B 0.9800 . ?
C41 H41C 0.9800 . ?
C42 H42A 0.9800 . ?
C42 H42B 0.9800 . ?
C42 H42C 0.9800 . ?
C43 H43A 0.9800 . ?
C43 H43B 0.9800 . ?
C43 H43C 0.9800 . ?
C44 H44A 0.9800 . ?
C44 H44B 0.9800 . ?
C44 H44C 0.9800 . ?
C45 H45A 0.9800 . ?
C45 H45B 0.9800 . ?
C45 H45C 0.9800 . ?
C46 H46A 0.9800 . ?
C46 H46B 0.9800 . ?
C46 H46C 0.9800 . ?
C47 H47A 0.9800 . ?
C47 H47B 0.9800 . ?
C47 H47C 0.9800 . ?
C48 H48A 0.9800 . ?
C48 H48B 0.9800 . ?
C48 H48C 0.9800 . ?
B3 H3D 1.006(15) . ?
B3 H3E 1.003(15) . ?
B3 H3F 1.001(15) . ?
B4 H4D 1.006(13) . ?
B4 H4E 1.002(13) . ?
B4 H4F 1.003(13) . ?
B5 H5D 1.005(11) . ?
B5 H5E 1.006(11) . ?
B5 H5F 1.007(11) . ?
B6 H6D 1.001(15) . ?
B6 H6E 1.006(15) . ?
B6 H6F 1.004(15) . ?
C49 C50 1.374(13) . ?
C49 C54 1.390(13) . ?
C49 C55 1.39(3) . ?
C50 H50 0.9500 . ?
C50 C51 1.389(14) . ?
C51 H51 0.9500 . ?
C51 C52 1.390(14) . ?
C52 H52 0.9500 . ?
C52 C53 1.380(14) . ?
C53 H53 0.9500 . ?
C53 C54 1.381(14) . ?
C54 H54 0.9500 . ?
C55 H55A 0.9800 . ?
C55 H55B 0.9800 . ?
C55 H55C 0.9800 . ?
C24 H24A 0.9800 . ?
C24 H24B 0.9800 . ?
C24 H24C 0.9800 . ?
C23 H23A 0.9800 . ?
C23 H23B 0.9800 . ?
C23 H23C 0.9800 . ?

loop_
_geom_torsion_atom_site_label_1
_geom_torsion_atom_site_label_2
_geom_torsion_atom_site_label_3
_geom_torsion_atom_site_label_4
_geom_torsion
_geom_torsion_site_symmetry_1
_geom_torsion_site_symmetry_2
_geom_torsion_site_symmetry_3
_geom_torsion_site_symmetry_4
_geom_torsion_publ_flag
La1 O1 C1 C2 65.6(12) . . . . ?
La1 O1 C1 C3 173.7(9) . . . . ?
La1 O1 C1 C4 -54.2(18) . . . . ?
La1 O2 C13 C14 150.4(10) . . . . ?
La1 O2 C13 C15 37.2(16) . . . . ?
La1 O2 C13 C16 -98.3(14) . . . . ?
La1 O3 C2 C1 50.1(13) . . . . ?
La1 O3 C2 C5 170.3(10) . . . . ?
La1 O3 C2 C6 -59.8(14) . . . . ?
La1 O3 B1 O4 -177(2) . . . . ?
La1 O3 B1 O5 5.2(19) . . . . ?
La1 O5 C8 C7 -164.3(18) . . . . ?
La1 O5 C8 C11 -46(3) . . . . ?
La1 O5 C8 C12 73(3) . . . . ?
La1 O5 B1 O3 -4.4(16) . . . . ?
La1 O5 B1 O4 177.5(18) . . . . ?
La2 O1 C1 C2 -154.4(10) . . . . ?
La2 O1 C1 C3 -46.2(13) . . . . ?
La2 O1 C1 C4 85.9(17) . . . . ?
La2 O2 C13 C14 -55.7(13) . . . . ?
La2 O2 C13 C15 -168.9(12) . . . . ?
La2 O2 C13 C16 55.6(16) . . . . ?
La2 O6 C14 C13 -46.5(15) . . . . ?
La2 O6 C14 C17 63.5(16) . . . . ?
La2 O6 C14 C18 -162.7(10) . . . . ?
La2 O6 B2 O7 177(2) . . . . ?
La2 O6 B2 O8 5(2) . . . . ?
La2 O8 C20 C19 -163(2) . . . . ?
La2 O8 C20 C24 -44(3) . . . . ?
La2 O8 C20 C23 63(3) . . . . ?
La2 O8 B2 O6 -4.4(18) . . . . ?
La2 O8 B2 O7 -178.1(18) . . . . ?
O1 C1 C2 O3 -67.6(11) . . . . ?
O1 C1 C2 C5 176.8(13) . . . . ?
O1 C1 C2 C6 46.8(13) . . . . ?
O2 C13 C14 O6 57.7(13) . . . . ?
O2 C13 C14 C17 -60.7(13) . . . . ?
O2 C13 C14 C18 171.7(11) . . . . ?
O4 C7 C8 O5 29.1(19) . . . . ?
O4 C7 C8 C11 -82.0(18) . . . . ?
O4 C7 C8 C12 151(2) . . . . ?
O7 C19 C20 O8 20(2) . . . . ?
O7 C19 C20 C24 -95(2) . . . . ?
O7 C19 C20 C23 138(2) . . . . ?
C2 O3 B1 O4 20(4) . . . . ?
C2 O3 B1 O5 -157.2(16) . . . . ?
C3 C1 C2 O3 -168.6(11) . . . . ?
C3 C1 C2 C5 75.8(18) . . . . ?
C3 C1 C2 C6 -54.2(14) . . . . ?
C4 C1 C2 O3 68.8(13) . . . . ?
C4 C1 C2 C5 -46.7(17) . . . . ?
C4 C1 C2 C6 -176.8(11) . . . . ?
C7 O4 B1 O3 -170(2) . . . . ?
C7 O4 B1 O5 8(3) . . . . ?
C8 O5 B1 O3 -168.8(15) . . . . ?
C8 O5 B1 O4 13(2) . . . . ?
C9 C7 C8 O5 122.0(18) . . . . ?
C9 C7 C8 C11 11(2) . . . . ?
C9 C7 C8 C12 -116(2) . . . . ?
C10 C7 C8 O5 -119(2) . . . . ?
C10 C7 C8 C11 130(2) . . . . ?
C10 C7 C8 C12 3(3) . . . . ?
C14 O6 B2 La2 160(3) . . . . ?
C14 O6 B2 O7 -23(4) . . . . ?
C14 O6 B2 O8 164.8(17) . . . . ?
C15 C13 C14 O6 168.4(12) . . . . ?
C15 C13 C14 C17 49.9(15) . . . . ?
C15 C13 C14 C18 -77.7(16) . . . . ?
C16 C13 C14 O6 -65.2(14) . . . . ?
C16 C13 C14 C17 176.4(11) . . . . ?
C16 C13 C14 C18 48.8(15) . . . . ?
C19 O7 B2 O6 -174(2) . . . . ?
C19 O7 B2 O8 -2(3) . . . . ?
C20 O8 B2 La2 -167.0(11) . . . . ?
C20 O8 B2 O6 -171.4(15) . . . . ?
C20 O8 B2 O7 15(2) . . . . ?
C21 C19 C20 O8 -86.8(15) . . . . ?
C21 C19 C20 C24 158.1(15) . . . . ?
C21 C19 C20 C23 31(2) . . . . ?
C22 C19 C20 O8 143(2) . . . . ?
C22 C19 C20 C24 27(3) . . . . ?
C22 C19 C20 C23 -99(3) . . . . ?
C25 Si1 N1 Si2 90.6(19) . . . . ?
C25 Si1 N1 B3 -94(2) . . . . ?
C26 Si1 N1 Si2 -63(2) . . . . ?
C26 Si1 N1 B3 113(2) . . . . ?
C27 Si1 N1 Si2 -148.3(16) . . . . ?
C27 Si1 N1 B3 27.3(19) . . . . ?
C28 Si2 N1 Si1 -164.8(18) . . . . ?
C28 Si2 N1 B3 20(2) . . . . ?
C29 Si2 N1 Si1 -43.6(16) . . . . ?
C29 Si2 N1 B3 140.8(16) . . . . ?
C30 Si2 N1 Si1 76.3(17) . . . . ?
C30 Si2 N1 B3 -99.3(17) . . . . ?
C31 Si3 N2 Si4 121.0(19) . . . . ?
C31 Si3 N2 B4 -64.7(19) . . . . ?
C32 Si3 N2 Si4 -128.2(18) . . . . ?
C32 Si3 N2 B4 46.1(18) . . . . ?
C33 Si3 N2 Si4 -4(3) . . . . ?
C33 Si3 N2 B4 170(2) . . . . ?
C34 Si4 N2 Si3 127.2(17) . . . . ?
C34 Si4 N2 B4 -47.3(16) . . . . ?
C35 Si4 N2 Si3 -109.8(18) . . . . ?
C35 Si4 N2 B4 75.7(16) . . . . ?
C36 Si4 N2 Si3 8(2) . . . . ?
C36 Si4 N2 B4 -166.9(13) . . . . ?
C37 Si5 N3 Si6 176.9(11) . . . . ?
C37 Si5 N3 B5 6.9(19) . . . . ?
C38 Si5 N3 Si6 58.5(14) . . . . ?
C38 Si5 N3 B5 -111.5(16) . . . . ?
C39 Si5 N3 Si6 -60.8(14) . . . . ?
C39 Si5 N3 B5 129.2(16) . . . . ?
C40 Si6 N3 Si5 17.6(19) . . . . ?
C40 Si6 N3 B5 -172.0(19) . . . . ?
C41 Si6 N3 Si5 135.2(18) . . . . ?
C41 Si6 N3 B5 -54(2) . . . . ?
C42 Si6 N3 Si5 -104.3(19) . . . . ?
C42 Si6 N3 B5 66(2) . . . . ?
C43 Si7 N4 Si8 -147.9(14) . . . . ?
C43 Si7 N4 B6 46.5(18) . . . . ?
C44 Si7 N4 Si8 -25.5(15) . . . . ?
C44 Si7 N4 B6 168.9(14) . . . . ?
C45 Si7 N4 Si8 87.9(14) . . . . ?
C45 Si7 N4 B6 -77.6(15) . . . . ?
C46 Si8 N4 Si7 54.6(19) . . . . ?
C46 Si8 N4 B6 -139.7(17) . . . . ?
C47 Si8 N4 Si7 -58.8(16) . . . . ?
C47 Si8 N4 B6 106.9(14) . . . . ?
C48 Si8 N4 Si7 177.7(13) . . . . ?
C48 Si8 N4 B6 -16.7(18) . . . . ?
B1 O3 C2 C1 -149.0(18) . . . . ?
B1 O3 C2 C5 -29(3) . . . . ?
B1 O3 C2 C6 101(2) . . . . ?
B1 O4 C7 C8 -23(2) . . . . ?
B1 O4 C7 C9 -132(2) . . . . ?
B1 O4 C7 C10 126(2) . . . . ?
B1 O5 C8 C7 -26.4(19) . . . . ?
B1 O5 C8 C11 92.3(18) . . . . ?
B1 O5 C8 C12 -149(2) . . . . ?
B2 O6 C14 C13 156.1(19) . . . . ?
B2 O6 C14 C17 -94(2) . . . . ?
B2 O6 C14 C18 40(3) . . . . ?
B2 O7 C19 C20 -12(3) . . . . ?
B2 O7 C19 C21 97(2) . . . . ?
B2 O7 C19 C22 -139(2) . . . . ?
B2 O8 C20 C19 -20.6(19) . . . . ?
B2 O8 C20 C24 98.6(17) . . . . ?
B2 O8 C20 C23 -154.2(16) . . . . ?
C49 C50 C51 C52 3(4) . . . . ?
C50 C49 C54 C53 7(4) . . . . ?
C50 C51 C52 C53 2(4) . . . . ?
C51 C52 C53 C54 -2(5) . . . . ?
C52 C53 C54 C49 -2(5) . . . . ?
C54 C49 C50 C51 -7(4) . . . . ?
C55 C49 C50 C51 178(2) . . . . ?
C55 C49 C54 C53 -178(2) . . . . ?

loop_
_twin_individual_id
_twin_individual_mass_fraction_refined
1 0.5180(16)
2 0.4820(16)

loop_
_exptl_oxdiff_crystal_face_indexfrac_h
_exptl_oxdiff_crystal_face_indexfrac_k
_exptl_oxdiff_crystal_face_indexfrac_l
_exptl_oxdiff_crystal_face_x
_exptl_oxdiff_crystal_face_y
_exptl_oxdiff_crystal_face_z
-0.9968 1.9963 0.9993 0.0008 -0.0957 -0.0208
0.9982 -1.9957 -0.0010 -0.0005 0.0825 0.0527
0.0014 0.0006 0.9983 0.0002 -0.0132 0.0319
-0.0014 -0.0006 -0.9983 -0.0002 0.0132 -0.0319
-0.9996 -0.0008 0.0002 0.0247 0.0005 -0.0186
0.9996 0.0008 -0.0002 -0.0247 -0.0005 0.0186
-1.9971 -0.9987 1.9967 0.0618 0.0162 0.0435
0.9974 0.9979 -1.9965 -0.0372 -0.0157 -0.0621
2.9996 1.0006 -0.0003 -0.0860 -0.0432 0.0389
0.9982 0.0002 -0.9985 -0.0249 0.0127 -0.0132
-0.9982 1.9957 0.0010 0.0005 -0.0825 -0.0527
3.9906 -0.9980 -4.9929 -0.0877 0.1054 -0.0677
-0.9967 0.0004 1.9969 0.0251 -0.0259 0.0451
3.9963 1.0002 -1.9972 -0.1111 -0.0173 -0.0062
